data_4119665
loop_
_publ_author_name
'Seth L. Marquard'
'Mark W. Bezpalko'
'Bruce M. Foxman'
'Christine M. Thomas'

_publ_contact_author_address
;Department of Chemistry
Brandeis University
415 South St. MS 015
Waltham, MA 02454 USA
;
_publ_contact_author_email thomasc@brandeis.edu
_publ_contact_author_fax 781-736-2516
_publ_contact_author_name 'Christine M. Thomas'
_publ_contact_author_phone 781-736-2576
_publ_section_title
;
 Stoichiometric C=O Bond Oxidative Addition of Benzophenone by a Discrete
 Radical Intermediate To Form a Cobalt(I) Carbene
;
_journal_name_full 'Journal of the American Chemical Society'
_journal_page_first 6018
_journal_page_last 6021
_journal_paper_doi 10.1021/ja4022683
_journal_volume 135
_journal_year 2013
_chemical_formula_moiety 'C51 H82 Co1 N5 O1 P3 Si1 Zr1'
_chemical_formula_sum 'C51 H82 Co N5 O P3 Si Zr'
_chemical_formula_weight 1052.40
_space_group_IT_number 14
_symmetry_cell_setting monoclinic
_symmetry_space_group_name_Hall '-P 2ybc'
_symmetry_space_group_name_H-M 'P 1 21/c 1'
_atom_sites_solution_hydrogens difmap
_atom_sites_solution_primary other
_audit_creation_date 2013-02-05
_audit_creation_method CRYSTALS_ver_14.52
_cell_angle_alpha 90
_cell_angle_beta 94.8110(10)
_cell_angle_gamma 90
_cell_formula_units_Z 4
_cell_length_a 18.5800(6)
_cell_length_b 12.2431(4)
_cell_length_c 24.1829(7)
_cell_measurement_reflns_used 9945
_cell_measurement_temperature 120
_cell_measurement_theta_max 30
_cell_measurement_theta_min 3
_cell_volume 5481.7(3)
_computing_cell_refinement 'Apex2 (Bruker AXS, 2006)'
_computing_data_collection 'Apex2 (Bruker AXS, 2006)'
_computing_data_reduction 'Apex2 (Bruker AXS, 2006)'
_computing_molecular_graphics 'CAMERON (Watkin et al., 1996)'
_computing_publication_material 'CRYSTALS (Betteridge et al., 2003)'
_computing_structure_refinement 'CRYSTALS (Betteridge et al., 2003)'
_computing_structure_solution 'Superflip (Palatinus & Chapuis, 2007)'
_diffrn_ambient_temperature 120
_diffrn_measured_fraction_theta_full 0.996
_diffrn_measured_fraction_theta_max 0.994
_diffrn_measurement_device Area
_diffrn_measurement_device_type 'Bruker Kappa Apex2'
_diffrn_measurement_method '\f & \w scans'
_diffrn_radiation_monochromator graphite
_diffrn_radiation_type 'Mo K\a'
_diffrn_radiation_wavelength 0.71073
_diffrn_reflns_av_R_equivalents 0.043
_diffrn_reflns_limit_h_max 26
_diffrn_reflns_limit_h_min -26
_diffrn_reflns_limit_k_max 17
_diffrn_reflns_limit_k_min -17
_diffrn_reflns_limit_l_max 34
_diffrn_reflns_limit_l_min -34
_diffrn_reflns_number 85982
_diffrn_reflns_theta_full 29.407
_diffrn_reflns_theta_max 30.008
_diffrn_reflns_theta_min 1.690
_diffrn_standards_number 0
_exptl_absorpt_coefficient_mu 0.641
_exptl_absorpt_correction_T_max 0.89
_exptl_absorpt_correction_T_min 0.80
_exptl_absorpt_correction_type numerical
_exptl_absorpt_process_details
; 
 Analytical Absorption (De Meulenaer & Tompa, 1965) 
;
_exptl_crystal_colour orange
_exptl_crystal_density_diffrn 1.275
_exptl_crystal_description prism
_exptl_crystal_F_000 2228
_exptl_crystal_size_max 0.470
_exptl_crystal_size_mid 0.340
_exptl_crystal_size_min 0.190
_refine_diff_density_max 0.57
_refine_diff_density_min -0.62
_refine_ls_extinction_method none
_refine_ls_goodness_of_fit_ref 1.0061
_refine_ls_hydrogen_treatment mixed
_refine_ls_matrix_type full
_refine_ls_number_parameters 576
_refine_ls_number_reflns 15904
_refine_ls_number_restraints 0
_refine_ls_R_factor_all 0.0396
_refine_ls_R_factor_gt 0.0297
_refine_ls_shift/su_max 0.0122419
_refine_ls_shift/su_mean 0.0003026
_refine_ls_structure_factor_coef Fsqd
_refine_ls_weighting_details
;
 Method= Modified Sheldrick 
 w=1/[\s^2^(F^2^) + ( 0.04P)^2^ + 3.40P] 
 ,where P=(max(Fo^2^,0) + 2Fc^2^)/3 
;
_refine_ls_weighting_scheme calc
_refine_ls_wR_factor_all 0.0796
_refine_ls_wR_factor_gt 0.0686
_refine_ls_wR_factor_ref 0.0796
_reflns_limit_h_max 26
_reflns_limit_h_min -26
_reflns_limit_k_max 17
_reflns_limit_k_min 0
_reflns_limit_l_max 34
_reflns_limit_l_min 0
_reflns_number_gt 13150
_reflns_number_total 15904
_reflns_threshold_expression I>2.0\s(I)
_oxford_diffrn_Wilson_B_factor 0.00
_oxford_diffrn_Wilson_scale 0.00
_oxford_refine_ls_r_factor_ref 0.0396
_oxford_refine_ls_scale 0.064830(5)
_oxford_reflns_number_all 15904
_oxford_reflns_threshold_expression_ref I>-10.0\s(I)
_oxford_structure_analysis_title 'slmIV_124_0m in P2(1)/c'
_cod_data_source_file ja4022683_si_002_3.cif
_cod_data_source_block 5
_cod_original_sg_symbol_H-M 'P 1 21/c 1 '
_cod_original_formula_sum 'C51 H82 Co1 N5 O1 P3 Si1 Zr1'
_cod_database_code 4119665

loop_
_symmetry_equiv_pos_as_xyz
x,y,z
-x,-y,-z
-x,y+1/2,-z+1/2
x,-y+1/2,z+1/2

loop_
_atom_site_label
_atom_site_type_symbol
_atom_site_fract_x
_atom_site_fract_y
_atom_site_fract_z
_atom_site_U_iso_or_equiv
_atom_site_occupancy
_atom_site_adp_type
_atom_site_refinement_flags_posn
Zr1 Zr 0.260119(7) 0.129178(11) 0.634211(6) 0.0129 1.0000 Uani .
Co1 Co 0.361172(11) 0.268176(17) 0.674950(9) 0.0164 1.0000 Uani .
P1 P 0.41075(2) 0.15929(3) 0.613123(17) 0.0164 1.0000 Uani .
P2 P 0.32189(2) 0.17115(3) 0.746342(16) 0.0156 1.0000 Uani .
P3 P 0.27242(2) 0.36516(3) 0.627402(17) 0.0174 1.0000 Uani .
Si1 Si 0.14198(3) -0.08177(4) 0.57775(2) 0.0289 1.0000 Uani .
O1 O 0.18999(6) 0.01897(9) 0.60418(5) 0.0210 1.0000 Uani .
N1 N 0.34280(7) 0.08442(10) 0.58222(5) 0.0158 1.0000 Uani .
N2 N 0.27034(7) 0.06988(10) 0.71741(5) 0.0153 1.0000 Uani .
N3 N 0.20249(7) 0.27762(10) 0.61617(6) 0.0173 1.0000 Uani .
N4 N 0.43283(8) 0.36322(12) 0.69962(6) 0.0263 1.0000 Uani .
N5 N 0.47539(9) 0.41776(15) 0.71463(8) 0.0395 1.0000 Uani .
C1 C 0.33529(8) 0.00114(12) 0.54052(6) 0.0163 1.0000 Uani .
C2 C 0.33064(9) -0.10956(12) 0.55613(6) 0.0185 1.0000 Uani .
C3 C 0.34041(10) -0.14484(13) 0.61591(7) 0.0236 1.0000 Uani .
C4 C 0.31381(9) -0.18875(13) 0.51600(7) 0.0225 1.0000 Uani .
C5 C 0.30056(9) -0.16410(14) 0.46022(7) 0.0236 1.0000 Uani .
C6 C 0.27903(11) -0.25107(16) 0.41804(8) 0.0343 1.0000 Uani .
C7 C 0.30544(9) -0.05515(14) 0.44536(7) 0.0233 1.0000 Uani .
C8 C 0.32225(9) 0.02745(13) 0.48381(6) 0.0193 1.0000 Uani .
C9 C 0.32325(10) 0.14277(14) 0.46246(7) 0.0251 1.0000 Uani .
C10 C 0.45879(9) 0.22851(13) 0.55823(7) 0.0218 1.0000 Uani .
C11 C 0.51654(10) 0.30992(15) 0.58090(8) 0.0295 1.0000 Uani .
C12 C 0.49076(10) 0.15445(15) 0.51559(8) 0.0290 1.0000 Uani .
C13 C 0.47642(9) 0.06403(14) 0.64950(7) 0.0222 1.0000 Uani .
C14 C 0.53703(10) 0.12210(16) 0.68500(9) 0.0328 1.0000 Uani .
C15 C 0.50832(10) -0.02430(15) 0.61424(8) 0.0293 1.0000 Uani .
C16 C 0.23183(8) -0.01936(12) 0.73970(6) 0.0159 1.0000 Uani .
C17 C 0.15603(8) -0.01163(13) 0.74155(6) 0.0195 1.0000 Uani .
C18 C 0.11466(9) 0.08959(14) 0.72394(7) 0.0240 1.0000 Uani .
C19 C 0.11786(9) -0.10087(15) 0.75926(7) 0.0261 1.0000 Uani .
C20 C 0.15068(10) -0.19933(15) 0.77403(8) 0.0281 1.0000 Uani .
C21 C 0.10787(13) -0.29625(18) 0.79112(11) 0.0471 1.0000 Uani .
C22 C 0.22444(10) -0.20597(14) 0.77113(7) 0.0239 1.0000 Uani .
C23 C 0.26573(9) -0.11946(13) 0.75383(6) 0.0183 1.0000 Uani .
C24 C 0.34538(9) -0.13982(13) 0.75095(7) 0.0219 1.0000 Uani .
C25 C 0.39396(9) 0.11149(14) 0.79575(7) 0.0218 1.0000 Uani .
C26 C 0.45165(10) 0.19378(16) 0.81643(8) 0.0333 1.0000 Uani .
C27 C 0.36958(10) 0.04816(16) 0.84545(7) 0.0286 1.0000 Uani .
C28 C 0.26319(9) 0.25518(13) 0.78815(7) 0.0201 1.0000 Uani .
C29 C 0.29982(10) 0.36162(14) 0.80787(8) 0.0277 1.0000 Uani .
C30 C 0.22786(10) 0.19850(15) 0.83552(7) 0.0264 1.0000 Uani .
C31 C 0.12978(8) 0.29480(13) 0.59258(7) 0.0199 1.0000 Uani .
C32 C 0.11030(9) 0.26542(14) 0.53690(7) 0.0240 1.0000 Uani .
C33 C 0.16296(10) 0.21329(15) 0.50112(7) 0.0289 1.0000 Uani .
C34 C 0.04024(10) 0.28459(16) 0.51402(8) 0.0322 1.0000 Uani .
C35 C -0.01201(10) 0.32999(17) 0.54426(9) 0.0358 1.0000 Uani .
C36 C -0.08687(12) 0.3542(2) 0.51783(12) 0.0592 1.0000 Uani .
C37 C 0.00646(10) 0.35200(16) 0.59949(9) 0.0308 1.0000 Uani .
C38 C 0.07585(9) 0.33418(14) 0.62472(7) 0.0234 1.0000 Uani .
C39 C 0.08802(9) 0.35725(16) 0.68593(8) 0.0279 1.0000 Uani .
C40 C 0.24323(9) 0.48639(13) 0.66652(8) 0.0247 1.0000 Uani .
C41 C 0.30692(10) 0.55808(15) 0.68858(9) 0.0324 1.0000 Uani .
C42 C 0.18504(11) 0.55969(15) 0.63708(9) 0.0356 1.0000 Uani .
C43 C 0.29523(9) 0.41678(14) 0.55850(7) 0.0240 1.0000 Uani .
C44 C 0.36334(10) 0.48692(16) 0.56185(9) 0.0332 1.0000 Uani .
C45 C 0.23621(11) 0.47158(16) 0.52005(8) 0.0334 1.0000 Uani .
C46 C 0.04838(10) -0.07611(15) 0.59940(8) 0.0293 1.0000 Uani .
C47 C 0.02392(12) -0.15428(19) 0.63534(9) 0.0392 1.0000 Uani .
C48 C -0.04502(13) -0.1483(2) 0.65314(10) 0.0506 1.0000 Uani .
C49 C -0.08982(12) -0.0643(2) 0.63556(10) 0.0488 1.0000 Uani .
C50 C -0.06771(12) 0.0133(2) 0.59970(10) 0.0445 1.0000 Uani .
C51 C 0.00143(11) 0.00743(17) 0.58188(9) 0.0365 1.0000 Uani .
H11 H 0.1396(12) -0.0745(19) 0.5199(9) 0.039(6) 1.0000 Uiso .
H12 H 0.1724(13) -0.180(2) 0.5962(10) 0.053(7) 1.0000 Uiso .
H31 H 0.3046 -0.1144 0.6350 0.0390 1.0000 Uiso R
H32 H 0.3858 -0.1257 0.6330 0.0386 1.0000 Uiso R
H33 H 0.3341 -0.2221 0.6190 0.0377 1.0000 Uiso R
H41 H 0.3092 -0.2617 0.5283 0.0262 1.0000 Uiso R
H61 H 0.3008 -0.2455 0.3858 0.0522 1.0000 Uiso R
H62 H 0.2925 -0.3199 0.4325 0.0526 1.0000 Uiso R
H63 H 0.2290 -0.2548 0.4082 0.0520 1.0000 Uiso R
H71 H 0.2978 -0.0354 0.4081 0.0277 1.0000 Uiso R
H91 H 0.3231 0.1942 0.4931 0.0360 1.0000 Uiso R
H92 H 0.3657 0.1559 0.4432 0.0392 1.0000 Uiso R
H93 H 0.2823 0.1571 0.4365 0.0377 1.0000 Uiso R
H101 H 0.4206 0.2718 0.5378 0.0239 1.0000 Uiso R
H111 H 0.5290 0.3572 0.5510 0.0438 1.0000 Uiso R
H112 H 0.5591 0.2701 0.5956 0.0432 1.0000 Uiso R
H113 H 0.5000 0.3544 0.6103 0.0435 1.0000 Uiso R
H121 H 0.4975 0.1971 0.4824 0.0434 1.0000 Uiso R
H122 H 0.4591 0.0921 0.5050 0.0428 1.0000 Uiso R
H123 H 0.5392 0.1278 0.5300 0.0432 1.0000 Uiso R
H131 H 0.4491 0.0245 0.6754 0.0266 1.0000 Uiso R
H141 H 0.5724 0.1469 0.6618 0.0503 1.0000 Uiso R
H142 H 0.5595 0.0737 0.7120 0.0492 1.0000 Uiso R
H143 H 0.5201 0.1848 0.7045 0.0495 1.0000 Uiso R
H151 H 0.4725 -0.0568 0.5875 0.0425 1.0000 Uiso R
H152 H 0.5265 -0.0804 0.6378 0.0423 1.0000 Uiso R
H153 H 0.5487 0.0029 0.5956 0.0419 1.0000 Uiso R
H181 H 0.1185 0.1063 0.6859 0.0378 1.0000 Uiso R
H182 H 0.1318 0.1524 0.7452 0.0378 1.0000 Uiso R
H183 H 0.0661 0.0829 0.7281 0.0377 1.0000 Uiso R
H191 H 0.0690 -0.0956 0.7615 0.0302 1.0000 Uiso R
H211 H 0.0709 -0.3111 0.7628 0.0728 1.0000 Uiso R
H212 H 0.1387 -0.3579 0.7955 0.0716 1.0000 Uiso R
H213 H 0.0858 -0.2817 0.8245 0.0711 1.0000 Uiso R
H221 H 0.2492 -0.2688 0.7815 0.0297 1.0000 Uiso R
H241 H 0.3697 -0.1426 0.7875 0.0331 1.0000 Uiso R
H242 H 0.3680 -0.0814 0.7314 0.0316 1.0000 Uiso R
H243 H 0.3539 -0.2082 0.7313 0.0335 1.0000 Uiso R
H251 H 0.4181 0.0581 0.7738 0.0267 1.0000 Uiso R
H261 H 0.4633 0.2401 0.7873 0.0486 1.0000 Uiso R
H262 H 0.4320 0.2372 0.8449 0.0499 1.0000 Uiso R
H263 H 0.4950 0.1538 0.8309 0.0505 1.0000 Uiso R
H271 H 0.4073 0.0010 0.8590 0.0428 1.0000 Uiso R
H272 H 0.3623 0.0987 0.8745 0.0434 1.0000 Uiso R
H273 H 0.3249 0.0077 0.8370 0.0417 1.0000 Uiso R
H281 H 0.2251 0.2731 0.7605 0.0230 1.0000 Uiso R
H291 H 0.2636 0.4097 0.8223 0.0414 1.0000 Uiso R
H292 H 0.3375 0.3456 0.8372 0.0419 1.0000 Uiso R
H293 H 0.3222 0.3967 0.7769 0.0428 1.0000 Uiso R
H301 H 0.2649 0.1904 0.8675 0.0400 1.0000 Uiso R
H302 H 0.1871 0.2413 0.8459 0.0398 1.0000 Uiso R
H303 H 0.2102 0.1287 0.8240 0.0397 1.0000 Uiso R
H331 H 0.1395 0.1906 0.4675 0.0455 1.0000 Uiso R
H332 H 0.1861 0.1547 0.5198 0.0463 1.0000 Uiso R
H333 H 0.1977 0.2639 0.4936 0.0452 1.0000 Uiso R
H341 H 0.0293 0.2659 0.4755 0.0401 1.0000 Uiso R
H361 H -0.0832 0.3908 0.4849 0.0899 1.0000 Uiso R
H362 H -0.1122 0.2899 0.5103 0.0895 1.0000 Uiso R
H363 H -0.1123 0.3957 0.5430 0.0893 1.0000 Uiso R
H371 H -0.0277 0.3794 0.6206 0.0379 1.0000 Uiso R
H391 H 0.0493 0.3237 0.7054 0.0429 1.0000 Uiso R
H392 H 0.1345 0.3299 0.6993 0.0423 1.0000 Uiso R
H393 H 0.0866 0.4354 0.6919 0.0418 1.0000 Uiso R
H401 H 0.2234 0.4524 0.6983 0.0285 1.0000 Uiso R
H411 H 0.3312 0.5916 0.6580 0.0500 1.0000 Uiso R
H412 H 0.2920 0.6164 0.7109 0.0501 1.0000 Uiso R
H413 H 0.3425 0.5194 0.7105 0.0491 1.0000 Uiso R
H421 H 0.1633 0.6028 0.6642 0.0545 1.0000 Uiso R
H422 H 0.1463 0.5146 0.6191 0.0521 1.0000 Uiso R
H423 H 0.2061 0.6045 0.6098 0.0528 1.0000 Uiso R
H431 H 0.3074 0.3488 0.5404 0.0289 1.0000 Uiso R
H441 H 0.3499 0.5610 0.5726 0.0500 1.0000 Uiso R
H442 H 0.3819 0.4916 0.5254 0.0494 1.0000 Uiso R
H443 H 0.4009 0.4562 0.5885 0.0493 1.0000 Uiso R
H451 H 0.2305 0.5486 0.5286 0.0505 1.0000 Uiso R
H452 H 0.1903 0.4356 0.5216 0.0493 1.0000 Uiso R
H453 H 0.2498 0.4653 0.4820 0.0511 1.0000 Uiso R
H471 H 0.0557 -0.2104 0.6478 0.0473 1.0000 Uiso R
H481 H -0.0612 -0.2045 0.6763 0.0618 1.0000 Uiso R
H491 H -0.1349 -0.0585 0.6490 0.0580 1.0000 Uiso R
H501 H -0.0969 0.0685 0.5858 0.0527 1.0000 Uiso R
H511 H 0.0162 0.0590 0.5573 0.0448 1.0000 Uiso R

loop_
_atom_site_aniso_label
_atom_site_aniso_U_11
_atom_site_aniso_U_22
_atom_site_aniso_U_33
_atom_site_aniso_U_23
_atom_site_aniso_U_13
_atom_site_aniso_U_12
Zr1 0.01405(7) 0.01101(6) 0.01357(7) -0.00022(5) 0.00033(5) 0.00075(5)
Co1 0.01622(10) 0.01433(10) 0.01851(10) -0.00133(8) 0.00016(7) -0.00151(7)
P1 0.01499(17) 0.01346(17) 0.02100(19) -0.00003(14) 0.00256(14) 0.00115(13)
P2 0.01568(17) 0.01516(17) 0.01558(17) -0.00210(14) -0.00107(13) 0.00027(14)
P3 0.01733(18) 0.01129(17) 0.0233(2) -0.00051(14) 0.00052(14) 0.00100(14)
Si1 0.0291(3) 0.0226(2) 0.0347(3) -0.0085(2) 0.0002(2) -0.00836(19)
O1 0.0228(6) 0.0181(5) 0.0218(6) -0.0018(4) -0.0007(4) -0.0041(4)
N1 0.0181(6) 0.0132(6) 0.0162(6) -0.0008(5) 0.0026(5) 0.0011(5)
N2 0.0164(6) 0.0146(6) 0.0149(6) -0.0005(5) 0.0003(4) -0.0013(5)
N3 0.0147(6) 0.0146(6) 0.0222(6) 0.0005(5) -0.0008(5) 0.0019(5)
N4 0.0216(7) 0.0261(7) 0.0318(8) -0.0036(6) 0.0054(6) 0.0010(6)
N5 0.0308(9) 0.0404(10) 0.0477(11) -0.0142(8) 0.0054(7) -0.0063(8)
C1 0.0178(7) 0.0153(7) 0.0162(7) -0.0010(5) 0.0032(5) 0.0013(5)
C2 0.0227(7) 0.0148(7) 0.0183(7) 0.0000(6) 0.0039(6) 0.0008(6)
C3 0.0345(9) 0.0162(7) 0.0204(8) 0.0026(6) 0.0030(6) 0.0007(6)
C4 0.0266(8) 0.0158(7) 0.0257(8) -0.0029(6) 0.0046(6) -0.0004(6)
C5 0.0250(8) 0.0242(8) 0.0221(8) -0.0076(6) 0.0038(6) -0.0007(6)
C6 0.0411(11) 0.0325(10) 0.0292(10) -0.0122(8) 0.0025(8) -0.0065(8)
C7 0.0254(8) 0.0282(9) 0.0162(7) -0.0014(6) 0.0013(6) 0.0020(7)
C8 0.0239(8) 0.0176(7) 0.0167(7) 0.0002(6) 0.0036(6) 0.0030(6)
C9 0.0358(9) 0.0211(8) 0.0186(8) 0.0028(6) 0.0028(7) 0.0048(7)
C10 0.0214(7) 0.0175(7) 0.0272(8) 0.0021(6) 0.0066(6) 0.0003(6)
C11 0.0242(8) 0.0257(9) 0.0396(10) 0.0009(8) 0.0087(7) -0.0058(7)
C12 0.0296(9) 0.0246(8) 0.0348(10) 0.0012(7) 0.0141(7) 0.0013(7)
C13 0.0196(7) 0.0205(8) 0.0264(8) 0.0016(6) 0.0014(6) 0.0049(6)
C14 0.0253(9) 0.0308(10) 0.0403(11) 0.0009(8) -0.0096(8) 0.0033(7)
C15 0.0276(9) 0.0239(8) 0.0368(10) 0.0008(7) 0.0052(7) 0.0116(7)
C16 0.0189(7) 0.0156(7) 0.0133(6) -0.0001(5) 0.0013(5) -0.0023(5)
C17 0.0202(7) 0.0197(7) 0.0186(7) -0.0015(6) 0.0011(6) -0.0020(6)
C18 0.0182(7) 0.0258(8) 0.0279(8) 0.0009(7) 0.0009(6) 0.0011(6)
C19 0.0221(8) 0.0287(9) 0.0282(9) -0.0009(7) 0.0069(6) -0.0063(7)
C20 0.0362(10) 0.0214(8) 0.0278(9) 0.0007(7) 0.0095(7) -0.0082(7)
C21 0.0520(13) 0.0297(11) 0.0628(15) 0.0069(10) 0.0234(11) -0.0139(10)
C22 0.0352(9) 0.0179(7) 0.0192(8) 0.0021(6) 0.0061(7) -0.0010(7)
C23 0.0239(7) 0.0178(7) 0.0133(7) 0.0000(5) 0.0018(5) 0.0003(6)
C24 0.0258(8) 0.0190(7) 0.0207(8) 0.0010(6) 0.0005(6) 0.0046(6)
C25 0.0209(7) 0.0219(8) 0.0213(8) -0.0034(6) -0.0057(6) 0.0048(6)
C26 0.0286(9) 0.0318(10) 0.0367(10) -0.0019(8) -0.0134(8) -0.0019(8)
C27 0.0329(9) 0.0310(9) 0.0207(8) 0.0019(7) -0.0051(7) 0.0078(7)
C28 0.0214(7) 0.0196(7) 0.0190(7) -0.0034(6) -0.0006(6) 0.0029(6)
C29 0.0343(9) 0.0227(8) 0.0266(9) -0.0085(7) 0.0050(7) -0.0013(7)
C30 0.0275(8) 0.0280(9) 0.0245(8) -0.0040(7) 0.0064(7) 0.0003(7)
C31 0.0179(7) 0.0160(7) 0.0249(8) 0.0017(6) -0.0035(6) 0.0016(6)
C32 0.0258(8) 0.0186(8) 0.0266(8) 0.0010(6) -0.0044(6) -0.0001(6)
C33 0.0370(10) 0.0267(9) 0.0222(8) -0.0036(7) -0.0021(7) 0.0022(7)
C34 0.0312(9) 0.0314(10) 0.0314(10) 0.0002(8) -0.0129(8) -0.0001(8)
C35 0.0235(9) 0.0345(10) 0.0468(12) 0.0041(9) -0.0123(8) 0.0036(8)
C36 0.0309(11) 0.0734(18) 0.0686(17) -0.0059(14) -0.0240(11) 0.0132(12)
C37 0.0196(8) 0.0297(9) 0.0425(11) 0.0020(8) -0.0005(7) 0.0060(7)
C38 0.0188(7) 0.0222(8) 0.0290(9) 0.0022(7) -0.0004(6) 0.0034(6)
C39 0.0226(8) 0.0314(9) 0.0298(9) -0.0008(7) 0.0028(7) 0.0076(7)
C40 0.0258(8) 0.0142(7) 0.0342(9) -0.0039(7) 0.0027(7) 0.0025(6)
C41 0.0337(10) 0.0185(8) 0.0446(11) -0.0096(8) 0.0004(8) -0.0017(7)
C42 0.0363(10) 0.0196(8) 0.0498(12) -0.0027(8) -0.0025(9) 0.0113(7)
C43 0.0264(8) 0.0170(7) 0.0289(9) 0.0046(6) 0.0040(7) 0.0027(6)
C44 0.0310(9) 0.0244(9) 0.0448(11) 0.0108(8) 0.0067(8) -0.0018(7)
C45 0.0343(10) 0.0287(9) 0.0364(10) 0.0134(8) -0.0009(8) 0.0006(8)
C46 0.0294(9) 0.0284(9) 0.0294(9) -0.0062(7) -0.0024(7) -0.0119(7)
C47 0.0384(11) 0.0429(12) 0.0351(11) 0.0020(9) -0.0045(8) -0.0157(9)
C48 0.0465(13) 0.0618(16) 0.0438(13) 0.0018(11) 0.0060(10) -0.0249(12)
C49 0.0361(11) 0.0618(16) 0.0501(14) -0.0204(12) 0.0127(10) -0.0188(11)
C50 0.0372(11) 0.0443(13) 0.0517(14) -0.0137(11) 0.0014(10) -0.0007(10)
C51 0.0382(11) 0.0313(10) 0.0403(11) -0.0036(8) 0.0045(9) -0.0071(8)

loop_
_atom_type_symbol
_atom_type_scat_dispersion_real
_atom_type_scat_dispersion_imag
_atom_type_scat_Cromer_Mann_a1
_atom_type_scat_Cromer_Mann_b1
_atom_type_scat_Cromer_Mann_a2
_atom_type_scat_Cromer_Mann_b2
_atom_type_scat_Cromer_Mann_a3
_atom_type_scat_Cromer_Mann_b3
_atom_type_scat_Cromer_Mann_a4
_atom_type_scat_Cromer_Mann_b4
_atom_type_scat_Cromer_Mann_c
_atom_type_scat_source
C 0.0033 0.0016 2.3100 20.8439 1.0200 10.2075 1.5886 0.5687 0.8650 51.6512 0.2156 'International Tables Vol C 4.2.6.8 and 6.1.1.4'
H 0.0000 0.0000 0.4930 10.5109 0.3229 26.1257 0.1402 3.1424 0.0408 57.7998 0.0030 'International Tables Vol C 4.2.6.8 and 6.1.1.4'
N 0.0061 0.0033 12.2126 0.0057 3.1322 9.8933 2.0125 28.9975 1.1663 0.5826 -11.5290 'International Tables Vol C 4.2.6.8 and 6.1.1.4'
O 0.0106 0.0060 3.0485 13.2771 2.2868 5.7011 1.5463 0.3239 0.8670 32.9089 0.2508 'International Tables Vol C 4.2.6.8 and 6.1.1.4'
Si 0.0817 0.0704 6.2915 2.4386 3.0353 32.3337 1.9891 0.6785 1.5410 81.6937 1.1407 'International Tables Vol C 4.2.6.8 and 6.1.1.4'
P 0.1023 0.0942 6.4345 1.9067 4.1791 27.1570 1.7800 0.5260 1.4908 68.1645 1.1149 'International Tables Vol C 4.2.6.8 and 6.1.1.4'
Co 0.3494 0.9721 12.2841 4.2791 7.3409 0.2784 4.0034 13.5359 2.3488 71.1692 1.0118 'International Tables Vol C 4.2.6.8 and 6.1.1.4'
Zr -2.9673 0.5597 17.8765 1.2762 10.9480 11.9160 5.4173 0.1176 3.6572 87.6627 2.0693 'International Tables Vol C 4.2.6.8 and 6.1.1.4'

loop_
_geom_angle_atom_site_label_1
_geom_angle_atom_site_label_2
_geom_angle_atom_site_label_3
_geom_angle
_geom_angle_publ_flag
Co1 Zr1 P1 47.530(9) yes
Co1 Zr1 P2 47.857(9) yes
P1 Zr1 P2 80.238(12) yes
Co1 Zr1 P3 47.802(9) yes
P1 Zr1 P3 77.443(12) yes
P2 Zr1 P3 81.367(12) yes
Co1 Zr1 O1 176.38(3) yes
P1 Zr1 O1 129.63(3) yes
P2 Zr1 O1 131.53(3) yes
P3 Zr1 O1 135.46(3) yes
Co1 Zr1 N1 82.07(3) yes
P1 Zr1 N1 34.90(3) yes
P2 Zr1 N1 110.36(3) yes
P3 Zr1 N1 99.09(4) yes
O1 Zr1 N1 95.36(5) yes
Co1 Zr1 N2 82.19(3) yes
P1 Zr1 N2 101.40(3) yes
P2 Zr1 N2 35.04(3) yes
P3 Zr1 N2 113.02(3) yes
O1 Zr1 N2 96.80(5) yes
Co1 Zr1 N3 81.81(3) yes
P1 Zr1 N3 109.24(4) yes
P2 Zr1 N3 101.10(4) yes
P3 Zr1 N3 35.15(4) yes
O1 Zr1 N3 101.69(5) yes
N1 Zr1 N2 117.15(5) yes
N1 Zr1 N3 118.10(5) yes
N2 Zr1 N3 119.07(5) yes
Zr1 Co1 P1 72.026(12) yes
Zr1 Co1 P2 71.609(12) yes
P1 Co1 P2 111.747(17) yes
Zr1 Co1 P3 71.722(12) yes
P1 Co1 P3 107.067(17) yes
P2 Co1 P3 113.213(17) yes
Zr1 Co1 N4 177.07(5) yes
P1 Co1 N4 105.39(5) yes
P2 Co1 N4 110.92(5) yes
P3 Co1 N4 108.11(5) yes
Zr1 P1 Co1 60.444(11) yes
Zr1 P1 N1 46.56(4) yes
Co1 P1 N1 106.45(5) yes
Zr1 P1 C10 135.02(6) yes
Co1 P1 C10 116.72(5) yes
N1 P1 C10 108.51(7) yes
Zr1 P1 C13 116.18(5) yes
Co1 P1 C13 110.24(6) yes
N1 P1 C13 107.89(7) yes
C10 P1 C13 106.75(8) yes
Zr1 P2 Co1 60.534(11) yes
Zr1 P2 N2 46.68(4) yes
Co1 P2 N2 106.13(5) yes
Zr1 P2 C25 137.34(5) yes
Co1 P2 C25 115.66(6) yes
N2 P2 C25 109.30(7) yes
Zr1 P2 C28 113.73(5) yes
Co1 P2 C28 111.43(5) yes
N2 P2 C28 107.13(7) yes
C25 P2 C28 106.89(7) yes
Zr1 P3 Co1 60.476(11) yes
Zr1 P3 N3 46.72(4) yes
Co1 P3 N3 105.45(5) yes
Zr1 P3 C40 137.34(6) yes
Co1 P3 C40 112.95(6) yes
N3 P3 C40 109.52(7) yes
Zr1 P3 C43 114.39(6) yes
Co1 P3 C43 114.90(5) yes
N3 P3 C43 107.52(7) yes
C40 P3 C43 106.33(8) yes
O1 Si1 C46 110.93(7) yes
O1 Si1 H11 108.4(9) no
C46 Si1 H11 109.1(9) no
O1 Si1 H12 109.6(10) no
C46 Si1 H12 108.0(10) no
H11 Si1 H12 110.9(14) no
Si1 O1 Zr1 172.04(8) yes
P1 N1 Zr1 98.54(6) yes
P1 N1 C1 136.47(10) yes
Zr1 N1 C1 124.36(10) yes
P2 N2 Zr1 98.28(6) yes
P2 N2 C16 133.54(10) yes
Zr1 N2 C16 127.27(9) yes
P3 N3 Zr1 98.13(6) yes
P3 N3 C31 130.99(11) yes
Zr1 N3 C31 130.10(10) yes
Co1 N4 N5 178.85(17) yes
N1 C1 C2 119.98(13) yes
N1 C1 C8 121.38(13) yes
C2 C1 C8 118.05(14) yes
C1 C2 C3 121.82(14) yes
C1 C2 C4 119.91(14) yes
C3 C2 C4 118.22(14) yes
C2 C3 H31 109.4 no
C2 C3 H32 112.5 no
H31 C3 H32 109.8 no
C2 C3 H33 110.6 no
H31 C3 H33 105.3 no
H32 C3 H33 109.0 no
C2 C4 C5 122.68(15) yes
C2 C4 H41 117.4 no
C5 C4 H41 119.9 no
C4 C5 C6 121.43(16) yes
C4 C5 C7 116.89(15) yes
C6 C5 C7 121.63(16) yes
C5 C6 H61 114.6 no
C5 C6 H62 109.6 no
H61 C6 H62 105.2 no
C5 C6 H63 114.0 no
H61 C6 H63 106.7 no
H62 C6 H63 106.1 no
C5 C7 C8 122.82(15) yes
C5 C7 H71 119.5 no
C8 C7 H71 117.7 no
C1 C8 C7 119.64(15) yes
C1 C8 C9 122.85(14) yes
C7 C8 C9 117.48(14) yes
C8 C9 H91 110.2 no
C8 C9 H92 110.9 no
H91 C9 H92 108.5 no
C8 C9 H93 111.3 no
H91 C9 H93 109.0 no
H92 C9 H93 106.8 no
P1 C10 C11 113.81(12) yes
P1 C10 C12 116.53(12) yes
C11 C10 C12 109.08(14) yes
P1 C10 H101 103.5 no
C11 C10 H101 106.4 no
C12 C10 H101 106.6 no
C10 C11 H111 109.0 no
C10 C11 H112 109.2 no
H111 C11 H112 109.6 no
C10 C11 H113 111.9 no
H111 C11 H113 108.9 no
H112 C11 H113 108.2 no
C10 C12 H121 108.7 no
C10 C12 H122 112.2 no
H121 C12 H122 108.4 no
C10 C12 H123 110.4 no
H121 C12 H123 107.0 no
H122 C12 H123 109.9 no
P1 C13 C14 113.40(12) yes
P1 C13 C15 116.80(12) yes
C14 C13 C15 109.86(14) yes
P1 C13 H131 105.1 no
C14 C13 H131 105.7 no
C15 C13 H131 104.9 no
C13 C14 H141 109.3 no
C13 C14 H142 110.8 no
H141 C14 H142 108.7 no
C13 C14 H143 112.8 no
H141 C14 H143 107.6 no
H142 C14 H143 107.6 no
C13 C15 H151 112.6 no
C13 C15 H152 108.4 no
H151 C15 H152 107.2 no
C13 C15 H153 111.7 no
H151 C15 H153 110.3 no
H152 C15 H153 106.4 no
N2 C16 C17 119.30(13) yes
N2 C16 C23 121.81(13) yes
C17 C16 C23 118.47(14) yes
C16 C17 C18 122.22(14) yes
C16 C17 C19 119.46(15) yes
C18 C17 C19 118.30(15) yes
C17 C18 H181 112.0 no
C17 C18 H182 111.7 no
H181 C18 H182 107.2 no
C17 C18 H183 112.3 no
H181 C18 H183 106.2 no
H182 C18 H183 107.2 no
C17 C19 C20 122.62(16) yes
C17 C19 H191 119.8 no
C20 C19 H191 117.6 no
C19 C20 C21 121.72(18) yes
C19 C20 C22 117.12(16) yes
C21 C20 C22 121.14(18) yes
C20 C21 H211 108.7 no
C20 C21 H212 109.3 no
H211 C21 H212 108.8 no
C20 C21 H213 111.1 no
H211 C21 H213 108.2 no
H212 C21 H213 110.7 no
C20 C22 C23 123.00(16) yes
C20 C22 H221 120.7 no
C23 C22 H221 116.3 no
C16 C23 C22 119.26(15) yes
C16 C23 C24 123.63(14) yes
C22 C23 C24 117.10(14) yes
C23 C24 H241 110.6 no
C23 C24 H242 111.5 no
H241 C24 H242 106.6 no
C23 C24 H243 111.2 no
H241 C24 H243 109.5 no
H242 C24 H243 107.3 no
P2 C25 C26 113.47(12) yes
P2 C25 C27 117.20(12) yes
C26 C25 C27 108.87(14) yes
P2 C25 H251 104.6 no
C26 C25 H251 106.2 no
C27 C25 H251 105.6 no
C25 C26 H261 110.6 no
C25 C26 H262 107.4 no
H261 C26 H262 109.0 no
C25 C26 H263 108.7 no
H261 C26 H263 109.4 no
H262 C26 H263 111.6 no
C25 C27 H271 108.8 no
C25 C27 H272 108.6 no
H271 C27 H272 106.7 no
C25 C27 H273 113.3 no
H271 C27 H273 110.8 no
H272 C27 H273 108.3 no
P2 C28 C29 112.06(12) yes
P2 C28 C30 117.60(12) yes
C29 C28 C30 111.11(14) yes
P2 C28 H281 100.4 no
C29 C28 H281 107.8 no
C30 C28 H281 106.8 no
C28 C29 H291 108.8 no
C28 C29 H292 109.2 no
H291 C29 H292 109.7 no
C28 C29 H293 109.9 no
H291 C29 H293 110.7 no
H292 C29 H293 108.5 no
C28 C30 H301 108.3 no
C28 C30 H302 110.0 no
H301 C30 H302 110.9 no
C28 C30 H303 110.3 no
H301 C30 H303 109.8 no
H302 C30 H303 107.7 no
N3 C31 C32 119.92(15) yes
N3 C31 C38 121.42(15) yes
C32 C31 C38 118.54(15) yes
C31 C32 C33 122.05(15) yes
C31 C32 C34 119.54(17) yes
C33 C32 C34 118.42(16) yes
C32 C33 H331 110.5 no
C32 C33 H332 110.1 no
H331 C33 H332 110.9 no
C32 C33 H333 109.1 no
H331 C33 H333 108.1 no
H332 C33 H333 108.0 no
C32 C34 C35 122.25(18) yes
C32 C34 H341 117.3 no
C35 C34 H341 120.5 no
C34 C35 C36 121.2(2) yes
C34 C35 C37 117.60(17) yes
C36 C35 C37 121.2(2) yes
C35 C36 H361 109.2 no
C35 C36 H362 110.5 no
H361 C36 H362 108.5 no
C35 C36 H363 108.9 no
H361 C36 H363 111.8 no
H362 C36 H363 108.0 no
C35 C37 C38 122.61(18) yes
C35 C37 H371 119.1 no
C38 C37 H371 118.3 no
C31 C38 C37 119.17(17) yes
C31 C38 C39 123.60(15) yes
C37 C38 C39 117.22(16) yes
C38 C39 H391 109.7 no
C38 C39 H392 108.9 no
H391 C39 H392 111.6 no
C38 C39 H393 109.2 no
H391 C39 H393 108.2 no
H392 C39 H393 109.3 no
P3 C40 C41 112.55(12) yes
P3 C40 C42 116.99(13) yes
C41 C40 C42 108.68(14) yes
P3 C40 H401 101.8 no
C41 C40 H401 107.6 no
C42 C40 H401 108.6 no
C40 C41 H411 111.4 no
C40 C41 H412 112.0 no
H411 C41 H412 106.6 no
C40 C41 H413 113.2 no
H411 C41 H413 106.8 no
H412 C41 H413 106.5 no
C40 C42 H421 109.0 no
C40 C42 H422 109.9 no
H421 C42 H422 106.2 no
C40 C42 H423 109.9 no
H421 C42 H423 111.9 no
H422 C42 H423 109.9 no
P3 C43 C44 113.15(13) yes
P3 C43 C45 119.10(13) yes
C44 C43 C45 109.52(14) yes
P3 C43 H431 100.9 no
C44 C43 H431 106.4 no
C45 C43 H431 106.4 no
C43 C44 H441 107.8 no
C43 C44 H442 109.9 no
H441 C44 H442 107.6 no
C43 C44 H443 111.1 no
H441 C44 H443 111.2 no
H442 C44 H443 109.2 no
C43 C45 H451 112.3 no
C43 C45 H452 111.5 no
H451 C45 H452 108.8 no
C43 C45 H453 107.9 no
H451 C45 H453 108.6 no
H452 C45 H453 107.5 no
Si1 C46 C47 120.76(16) yes
Si1 C46 C51 121.37(15) yes
C47 C46 C51 117.84(19) yes
C46 C47 C48 121.0(2) yes
C46 C47 H471 118.3 no
C48 C47 H471 120.7 no
C47 C48 C49 119.8(2) yes
C47 C48 H481 119.4 no
C49 C48 H481 120.8 no
C48 C49 C50 120.7(2) yes
C48 C49 H491 119.5 no
C50 C49 H491 119.8 no
C49 C50 C51 119.6(2) yes
C49 C50 H501 123.0 no
C51 C50 H501 117.4 no
C50 C51 C46 121.1(2) yes
C50 C51 H511 119.8 no
C46 C51 H511 119.1 no

loop_
_geom_bond_atom_site_label_1
_geom_bond_atom_site_label_2
_geom_bond_distance
_geom_bond_publ_flag
Zr1 Co1 2.6611(3) yes
Zr1 P1 2.9099(4) yes
Zr1 P2 2.9004(4) yes
Zr1 P3 2.9040(4) yes
Zr1 O1 1.9715(11) yes
Zr1 N1 2.1365(12) yes
Zr1 N2 2.1324(12) yes
Zr1 N3 2.1357(13) yes
Co1 P1 2.2566(4) yes
Co1 P2 2.2663(5) yes
Co1 P3 2.2656(4) yes
Co1 N4 1.8301(15) yes
P1 N1 1.6835(13) yes
P1 C10 1.8645(17) yes
P1 C13 1.8554(16) yes
P2 N2 1.6826(13) yes
P2 C25 1.8670(16) yes
P2 C28 1.8588(16) yes
P3 N3 1.6888(13) yes
P3 C40 1.8649(17) yes
P3 C43 1.8639(17) yes
Si1 O1 1.6217(12) yes
Si1 C46 1.859(2) yes
Si1 H11 1.40(2) no
Si1 H12 1.38(3) no
N1 C1 1.4326(19) yes
N2 C16 1.4356(19) yes
N3 C31 1.4371(19) yes
N4 N5 1.075(2) yes
C1 C2 1.411(2) yes
C1 C8 1.410(2) yes
C2 C3 1.505(2) yes
C2 C4 1.389(2) yes
C3 H31 0.920 no
C3 H32 0.937 no
C3 H33 0.957 no
C4 C5 1.384(2) yes
C4 H41 0.947 no
C5 C6 1.505(2) yes
C5 C7 1.386(2) yes
C6 H61 0.911 no
C6 H62 0.938 no
C6 H63 0.942 no
C7 C8 1.391(2) yes
C7 H71 0.932 no
C8 C9 1.504(2) yes
C9 H91 0.972 no
C9 H92 0.962 no
C9 H93 0.962 no
C10 C11 1.532(2) yes
C10 C12 1.530(2) yes
C10 H101 0.985 no
C11 H111 0.970 no
C11 H112 0.971 no
C11 H113 0.966 no
C12 H121 0.974 no
C12 H122 0.984 no
C12 H123 0.993 no
C13 C14 1.532(2) yes
C13 C15 1.527(2) yes
C13 H131 0.968 no
C14 H141 0.949 no
C14 H142 0.951 no
C14 H143 0.967 no
C15 H151 0.973 no
C15 H152 0.938 no
C15 H153 0.966 no
C16 C17 1.416(2) yes
C16 C23 1.407(2) yes
C17 C18 1.501(2) yes
C17 C19 1.390(2) yes
C18 H181 0.952 no
C18 H182 0.964 no
C18 H183 0.921 no
C19 C20 1.384(3) yes
C19 H191 0.916 no
C20 C21 1.505(3) yes
C20 C22 1.381(3) yes
C21 H211 0.946 no
C21 H212 0.948 no
C21 H213 0.953 no
C22 C23 1.393(2) yes
C22 H221 0.920 no
C23 C24 1.508(2) yes
C24 H241 0.958 no
C24 H242 0.972 no
C24 H243 0.982 no
C25 C26 1.524(2) yes
C25 C27 1.530(2) yes
C25 H251 0.975 no
C26 H261 0.943 no
C26 H262 0.966 no
C26 H263 0.982 no
C27 H271 0.945 no
C27 H272 0.955 no
C27 H273 0.974 no
C28 C29 1.528(2) yes
C28 C30 1.533(2) yes
C28 H281 0.957 no
C29 H291 0.980 no
C29 H292 0.974 no
C29 H293 0.985 no
C30 H301 0.995 no
C30 H302 0.971 no
C30 H303 0.949 no
C31 C32 1.411(2) yes
C31 C38 1.404(2) yes
C32 C33 1.502(3) yes
C32 C34 1.391(2) yes
C33 H331 0.932 no
C33 H332 0.934 no
C33 H333 0.923 no
C34 C35 1.380(3) yes
C34 H341 0.963 no
C35 C36 1.511(3) yes
C35 C37 1.378(3) yes
C36 H361 0.921 no
C36 H362 0.928 no
C36 H363 0.948 no
C37 C38 1.396(2) yes
C37 H371 0.910 no
C38 C39 1.505(2) yes
C39 H391 0.983 no
C39 H392 0.956 no
C39 H393 0.969 no
C40 C41 1.533(2) yes
C40 C42 1.534(2) yes
C40 H401 0.974 no
C41 H411 0.988 no
C41 H412 0.951 no
C41 H413 0.941 no
C42 H421 0.957 no
C42 H422 0.979 no
C42 H423 0.966 no
C43 C44 1.526(2) yes
C43 C45 1.532(2) yes
C43 H431 0.975 no
C44 H441 0.982 no
C44 H442 0.974 no
C44 H443 0.984 no
C45 H451 0.974 no
C45 H452 0.964 no
C45 H453 0.977 no
C46 C47 1.394(3) yes
C46 C51 1.387(3) yes
C47 C48 1.387(3) yes
C47 H471 0.939 no
C48 C49 1.369(4) yes
C48 H481 0.951 no
C49 C50 1.372(4) yes
C49 H491 0.927 no
C50 C51 1.391(3) yes
C50 H501 0.913 no
C51 H511 0.925 no
